data_7038881
loop_
_publ_author_name
'Hussain, Navid'
'Bhardwaj, Vimal K.'

_publ_section_title
;
 The influence of different coordination environments on one-dimensional
 Cu(ii) coordination polymers for the photo-degradation of organic dyes.
;
_journal_issue 18
_journal_name_full 'Dalton transactions (Cambridge, England : 2003)'
_journal_page_first 7697
_journal_page_last 7707
_journal_paper_doi 10.1039/c6dt00612d
_journal_volume 45
_journal_year 2016
_chemical_formula_moiety 'C19 H21 Cu3 N10 O15, N O3'
_chemical_formula_sum 'C19 H21 Cu3 N11 O18'
_chemical_formula_weight 882.09
_chemical_name_systematic
;
 ? 
;
_space_group_crystal_system monoclinic
_space_group_IT_number 14
_space_group_name_Hall '-P 2yn'
_space_group_name_H-M_alt 'P 1 21/n 1'
_symmetry_space_group_name_Hall '-P 2yn'
_symmetry_space_group_name_H-M 'P 1 21/n 1'
_atom_sites_solution_hydrogens geom
_atom_sites_solution_primary iterative
_atom_sites_solution_secondary difmap
_audit_creation_date 2015-04-28
_audit_creation_method
;
Olex2 1.2
(compiled 2015.01.26 svn.r3150 for OlexSys, GUI svn.r4998)
;
_audit_update_record
;
2015-06-03 deposited with the CCDC.
2016-03-24 downloaded from the CCDC.
;
_cell_angle_alpha 90.00
_cell_angle_beta 93.022(2)
_cell_angle_gamma 90.00
_cell_formula_units_Z 4
_cell_length_a 7.3863(4)
_cell_length_b 13.2194(7)
_cell_length_c 30.5186(16)
_cell_measurement_temperature 296.15
_cell_volume 2975.8(3)
_computing_molecular_graphics 'Olex2 (Dolomanov et al., 2009)'
_computing_publication_material 'Olex2 (Dolomanov et al., 2009)'
_computing_structure_refinement 'ShelXL (Sheldrick, 2008)'
_computing_structure_solution 'olex2.solve (Bourhis et al., 2015)'
_diffrn_ambient_temperature 296.15
_diffrn_measured_fraction_theta_full 0.995
_diffrn_measured_fraction_theta_max 0.995
_diffrn_radiation_monochromator graphite
_diffrn_radiation_type MoK\a
_diffrn_radiation_wavelength 0.71073
_diffrn_reflns_av_R_equivalents 0.1229
_diffrn_reflns_av_unetI/netI 0.0680
_diffrn_reflns_limit_h_max 9
_diffrn_reflns_limit_h_min -9
_diffrn_reflns_limit_k_max 17
_diffrn_reflns_limit_k_min -17
_diffrn_reflns_limit_l_max 40
_diffrn_reflns_limit_l_min -40
_diffrn_reflns_number 87331
_diffrn_reflns_theta_full 28.46
_diffrn_reflns_theta_max 28.46
_diffrn_reflns_theta_min 2.53
_diffrn_source 'fine-focus sealed tube'
_exptl_absorpt_coefficient_mu 2.228
_exptl_absorpt_correction_T_max 0.513
_exptl_absorpt_correction_T_min 0.357
_exptl_absorpt_correction_type multi-scan
_exptl_absorpt_process_details 'SADABS; (sheldrick, 2003)'
_exptl_crystal_colour 'clear greenish green'
_exptl_crystal_colour_lustre clear
_exptl_crystal_colour_modifier greenish
_exptl_crystal_colour_primary green
_exptl_crystal_density_diffrn 1.969
_exptl_crystal_density_method 'not measured'
_exptl_crystal_description block
_exptl_crystal_F_000 1772
_exptl_crystal_size_max 0.5
_exptl_crystal_size_mid 0.4
_exptl_crystal_size_min 0.3
_refine_diff_density_max 1.039
_refine_diff_density_min -0.829
_refine_diff_density_rms 0.138
_refine_ls_extinction_method none
_refine_ls_goodness_of_fit_ref 1.102
_refine_ls_hydrogen_treatment mixed
_refine_ls_matrix_type full
_refine_ls_number_parameters 484
_refine_ls_number_reflns 7477
_refine_ls_number_restraints 1
_refine_ls_restrained_S_all 1.120
_refine_ls_R_factor_all 0.1166
_refine_ls_R_factor_gt 0.0682
_refine_ls_shift/su_max 0.001
_refine_ls_shift/su_mean 0.000
_refine_ls_structure_factor_coef Fsqd
_refine_ls_weighting_details 'calc w=1/[\s^2^(Fo^2^)+(0.0280P)^2^+16.0431P] where P=(Fo^2^+2Fc^2^)/3'
_refine_ls_weighting_scheme calc
_refine_ls_wR_factor_gt 0.1189
_refine_ls_wR_factor_ref 0.1332
_reflns_number_gt 5174
_reflns_number_total 7477
_reflns_threshold_expression >2sigma(I)
_cod_data_source_file c6dt00612d2.cif
_cod_data_source_block vb34c
_cod_depositor_comments 'Adding full bibliography for 7038878--7038881.cif.'
_cod_database_code 7038881
_olex2_refinement_description
;
1. Fixed Uiso
 At 1.2 times of:
  All C(H) groups
 At 1.5 times of:
  All O(H) groups, All O(H,H) groups
2. Restrained distances
 O16-Cu2
 2.313 with sigma of 0.02
3. Uiso/Uaniso restraints and constraints
Uanis(O14) = Uanis(O18) = Uanis(O19) = Uanis(O13)
4. Others
 Sof(O13)=Sof(O14)=1-FVAR(1)
 Sof(O19)=Sof(O18)=FVAR(1)
5.a Rotating group:
 O12(H12B), O11(H11A,H11B), O10(H10B)
5.b Aromatic/amide H refined with riding coordinates:
 C11(H11), C2(H2), C3(H3), C9(H9), C17(H17), C4(H4), C18(H18), C5(H5),
 C19(H19), C6(H6), C16(H16), C10(H10)
;
_olex2_submission_special_instructions 'No special instructions were received'

loop_
_space_group_symop_id
_space_group_symop_operation_xyz
1 'x, y, z'
2 '-x+1/2, y+1/2, -z+1/2'
3 '-x, -y, -z'
4 'x-1/2, -y-1/2, z-1/2'

loop_
_atom_site_label
_atom_site_type_symbol
_atom_site_fract_x
_atom_site_fract_y
_atom_site_fract_z
_atom_site_U_iso_or_equiv
_atom_site_adp_type
_atom_site_occupancy
_atom_site_calc_flag
_atom_site_disorder_assembly
_atom_site_disorder_group
_atom_site_refinement_flags_posn
H12A H 1.105(8) 0.093(5) 0.319(2) 0.03(2) Uiso 1 d . . .
H10A H 0.138(9) 0.249(5) 0.584(2) 0.05(2) Uiso 1 d . . .
C12 C 0.6984(6) 0.0675(4) 0.53319(16) 0.0186(10) Uani 1 d . . .
C13 C 0.6303(7) 0.1288(4) 0.56931(16) 0.0203(10) Uani 1 d . . .
C15 C 0.5050(6) 0.3993(4) 0.64821(16) 0.0194(10) Uani 1 d . . .
C1 C 0.9696(7) 0.4383(4) 0.36195(17) 0.0224(11) Uani 1 d . . .
C11 C 0.7035(6) -0.0367(4) 0.53258(17) 0.0220(11) Uani 1 d . . .
H11 H 0.6668 -0.0747 0.5562 0.026 Uiso 1 calc . . R
C7 C 0.8674(7) 0.1494(4) 0.43029(17) 0.0229(11) Uani 1 d . . .
C8 C 0.8118(7) 0.0783(4) 0.46414(16) 0.0217(11) Uani 1 d . . .
C2 C 0.9815(7) 0.5401(4) 0.35254(18) 0.0274(12) Uani 1 d . . .
H2 H 0.9448 0.5883 0.3724 0.033 Uiso 1 calc . . R
C14 C 0.5751(7) 0.3703(4) 0.60638(17) 0.0214(11) Uani 1 d . . .
C3 C 1.0498(7) 0.5693(4) 0.31255(18) 0.0307(13) Uani 1 d . . .
H3 H 1.0600 0.6374 0.3054 0.037 Uiso 1 calc . . R
C9 C 0.8182(7) -0.0253(4) 0.46045(18) 0.0254(11) Uani 1 d . . .
H9 H 0.8569 -0.0556 0.4351 0.030 Uiso 1 calc . . R
C17 C 0.4281(8) 0.5169(4) 0.70365(18) 0.0316(13) Uani 1 d . . .
H17 H 0.4187 0.5828 0.7140 0.038 Uiso 1 calc . . R
C4 C 1.1016(7) 0.4959(4) 0.28402(18) 0.0301(12) Uani 1 d . . .
H4 H 1.1448 0.5139 0.2570 0.036 Uiso 1 calc . . R
C18 C 0.3787(7) 0.4368(4) 0.72904(18) 0.0311(13) Uani 1 d . . .
H18 H 0.3366 0.4480 0.7568 0.037 Uiso 1 calc . . R
C5 C 1.0893(7) 0.3951(4) 0.29550(17) 0.0275(12) Uani 1 d . . .
H5 H 1.1268 0.3459 0.2761 0.033 Uiso 1 calc . . R
C19 C 0.3920(7) 0.3398(4) 0.71302(17) 0.0271(12) Uani 1 d . . .
H19 H 0.3574 0.2859 0.7303 0.033 Uiso 1 calc . . R
C6 C 0.8932(7) 0.3982(4) 0.40167(16) 0.0219(11) Uani 1 d . . .
H6 H 0.8474 0.4397 0.4231 0.026 Uiso 1 calc . . R
C16 C 0.4920(7) 0.4989(4) 0.66257(17) 0.0256(11) Uani 1 d . . .
H16 H 0.5256 0.5522 0.6449 0.031 Uiso 1 calc . . R
C10 C 0.7660(7) -0.0830(4) 0.49508(17) 0.0243(11) Uani 1 d . . .
H10 H 0.7723 -0.1532 0.4935 0.029 Uiso 1 calc . . R
N4 N 0.7525(5) 0.1243(3) 0.50005(13) 0.0192(9) Uani 1 d . . .
N3 N 0.8358(6) 0.2473(3) 0.43882(13) 0.0215(9) Uani 1 d . . .
N6 N 0.5795(5) 0.2759(3) 0.59963(13) 0.0194(8) Uani 1 d . . .
N5 N 0.6436(5) 0.2288(3) 0.56332(13) 0.0192(8) Uani 1 d . . .
N2 N 0.8944(5) 0.3024(3) 0.40463(13) 0.0203(9) Uani 1 d A . .
N7 N 0.4526(6) 0.3208(3) 0.67375(13) 0.0227(9) Uani 1 d . . .
N10 N 0.5841(7) 0.1805(4) 0.3126(2) 0.0446(14) Uani 1 d . . .
N9 N 0.3965(6) 0.3106(4) 0.43343(16) 0.0312(11) Uani 1 d . . .
N1 N 1.0255(5) 0.3664(3) 0.33350(14) 0.0231(9) Uani 1 d A . .
N8 N 1.1242(6) 0.3718(3) 0.52404(14) 0.0227(9) Uani 1 d . . .
O19 O 0.7307(16) 0.2267(11) 0.3080(5) 0.0603(15) Uani 0.444(7) d A 1 .
O13 O 0.7530(13) 0.1688(9) 0.3134(4) 0.0603(15) Uani 0.556(7) d A 2 .
O18 O 0.5288(14) 0.2593(10) 0.3235(4) 0.0603(15) Uani 0.444(7) d A 1 .
O14 O 0.4560(11) 0.2339(8) 0.2906(3) 0.0603(15) Uani 0.556(7) d A 2 .
O9 O 0.6755(6) 0.4128(3) 0.50408(14) 0.0262(9) Uani 1 d . . .
O12 O 1.1299(5) 0.1474(3) 0.31679(13) 0.0264(8) Uani 1 d A . .
H12B H 1.2431 0.1520 0.3233 0.040 Uiso 1 d . . GR
O2 O 0.5647(5) 0.0851(3) 0.60171(11) 0.0256(8) Uani 1 d . . .
O1 O 0.9409(5) 0.1152(3) 0.39705(12) 0.0280(8) Uani 1 d A . .
O6 O 0.4367(5) 0.2596(3) 0.46694(13) 0.0354(9) Uani 1 d . . .
O5 O 1.2452(5) 0.3992(3) 0.55066(13) 0.0345(9) Uani 1 d . . .
O11 O 0.3567(5) 0.0928(3) 0.68233(12) 0.0295(9) Uani 1 d . . .
H11A H 0.4057 0.0347 0.6807 0.044 Uiso 1 d . . GR
H11B H 0.2441 0.0883 0.6748 0.044 Uiso 1 d . . GR
O4 O 1.1013(5) 0.4144(3) 0.48784(12) 0.0314(9) Uani 1 d . . .
O8 O 0.4523(6) 0.4013(3) 0.43176(14) 0.0414(10) Uani 1 d . . .
O3 O 1.0227(5) 0.2994(3) 0.53390(13) 0.0344(9) Uani 1 d . . .
O10 O 0.1899(5) 0.2067(3) 0.60902(13) 0.0328(9) Uani 1 d . . .
H10B H 0.1111 0.2069 0.6285 0.049 Uiso 1 d . . GR
O7 O 0.3042(7) 0.2754(4) 0.40277(18) 0.0682(16) Uani 1 d . . .
O20 O 0.5072(9) 0.1034(4) 0.3198(2) 0.0820(19) Uani 1 d A . .
Cu1 Cu 0.73627(8) 0.27037(5) 0.502163(19) 0.01924(15) Uani 1 d . . .
Cu3 Cu 0.99922(9) 0.22721(5) 0.35772(2) 0.02402(16) Uani 1 d . . .
Cu2 Cu 0.47281(8) 0.18766(5) 0.64251(2) 0.02284(16) Uani 1 d . . D
N11 N 0.8740(6) 0.1191(4) 0.67871(15) 0.0287(10) Uani 1 d . . .
O17 O 0.9037(6) 0.2011(3) 0.66123(18) 0.0550(14) Uani 1 d . . .
O16 O 0.7260(5) 0.1038(4) 0.69448(14) 0.0447(11) Uani 1 d . . D
O15 O 0.9925(5) 0.0507(3) 0.67910(16) 0.0420(11) Uani 1 d . . .
H14 H 0.608(6) 0.416(4) 0.5865(16) 0.013(13) Uiso 1 d . . .
H9A H 0.736(7) 0.459(4) 0.5044(17) 0.014(15) Uiso 1 d . . .
H9B H 0.611(8) 0.417(4) 0.4840(19) 0.021(17) Uiso 1 d . . .

loop_
_atom_site_aniso_label
_atom_site_aniso_U_11
_atom_site_aniso_U_22
_atom_site_aniso_U_33
_atom_site_aniso_U_23
_atom_site_aniso_U_13
_atom_site_aniso_U_12
C12 0.019(2) 0.017(2) 0.020(3) 0.001(2) 0.003(2) -0.0017(19)
C13 0.022(2) 0.019(3) 0.020(3) 0.003(2) 0.002(2) -0.0004(19)
C15 0.018(2) 0.019(2) 0.021(3) 0.000(2) -0.0010(19) -0.0018(19)
C1 0.020(2) 0.022(3) 0.025(3) -0.002(2) 0.001(2) 0.000(2)
C11 0.020(2) 0.023(3) 0.023(3) 0.005(2) 0.006(2) -0.001(2)
C7 0.025(3) 0.023(3) 0.022(3) 0.001(2) 0.007(2) -0.004(2)
C8 0.024(3) 0.020(3) 0.022(3) -0.001(2) 0.003(2) -0.001(2)
C2 0.028(3) 0.026(3) 0.028(3) -0.005(2) 0.001(2) 0.000(2)
C14 0.022(3) 0.022(3) 0.020(3) 0.002(2) 0.003(2) 0.001(2)
C3 0.030(3) 0.029(3) 0.033(3) 0.007(2) 0.002(2) -0.003(2)
C9 0.026(3) 0.022(3) 0.028(3) -0.005(2) 0.003(2) -0.002(2)
C17 0.037(3) 0.031(3) 0.028(3) -0.008(2) 0.004(2) 0.003(2)
C4 0.035(3) 0.030(3) 0.026(3) 0.008(2) 0.005(2) -0.005(2)
C18 0.032(3) 0.038(3) 0.024(3) -0.006(2) 0.005(2) 0.004(2)
C5 0.027(3) 0.033(3) 0.023(3) -0.001(2) 0.006(2) -0.002(2)
C19 0.031(3) 0.033(3) 0.018(3) 0.003(2) 0.004(2) 0.000(2)
C6 0.022(3) 0.026(3) 0.018(3) -0.002(2) 0.003(2) 0.000(2)
C16 0.026(3) 0.022(3) 0.028(3) -0.003(2) 0.002(2) 0.001(2)
C10 0.025(3) 0.017(3) 0.031(3) -0.002(2) 0.004(2) 0.000(2)
N4 0.0163(19) 0.022(2) 0.020(2) 0.0032(17) 0.0052(16) -0.0032(16)
N3 0.028(2) 0.017(2) 0.020(2) -0.0002(17) 0.0064(18) -0.0029(17)
N6 0.020(2) 0.021(2) 0.018(2) -0.0027(18) 0.0051(16) -0.0007(17)
N5 0.024(2) 0.020(2) 0.015(2) -0.0007(17) 0.0083(16) -0.0010(17)
N2 0.027(2) 0.021(2) 0.014(2) 0.0014(17) 0.0059(17) 0.0000(17)
N7 0.026(2) 0.024(2) 0.019(2) 0.0000(18) 0.0021(17) 0.0030(18)
N10 0.024(3) 0.037(3) 0.074(4) -0.022(3) 0.016(3) 0.001(2)
N9 0.021(2) 0.037(3) 0.035(3) -0.003(2) 0.000(2) 0.003(2)
N1 0.021(2) 0.021(2) 0.027(2) -0.0016(18) 0.0053(18) -0.0017(17)
N8 0.024(2) 0.018(2) 0.026(2) -0.0004(18) 0.0045(19) 0.0028(17)
O19 0.035(3) 0.074(4) 0.072(4) -0.014(4) 0.003(2) -0.002(3)
O13 0.035(3) 0.074(4) 0.072(4) -0.014(4) 0.003(2) -0.002(3)
O18 0.035(3) 0.074(4) 0.072(4) -0.014(4) 0.003(2) -0.002(3)
O14 0.035(3) 0.074(4) 0.072(4) -0.014(4) 0.003(2) -0.002(3)
O9 0.032(2) 0.018(2) 0.029(2) 0.0025(17) 0.0021(19) -0.0063(18)
O12 0.024(2) 0.028(2) 0.028(2) -0.0044(18) 0.0095(16) -0.0024(17)
O2 0.034(2) 0.0219(19) 0.0216(19) 0.0046(15) 0.0108(16) -0.0004(16)
O1 0.041(2) 0.0227(19) 0.0214(19) -0.0042(15) 0.0141(17) -0.0018(16)
O6 0.033(2) 0.030(2) 0.043(2) 0.0122(19) 0.0008(18) -0.0068(17)
O5 0.029(2) 0.037(2) 0.036(2) -0.0015(18) -0.0109(18) -0.0080(18)
O11 0.0196(18) 0.033(2) 0.037(2) 0.0139(18) 0.0080(16) 0.0038(16)
O4 0.035(2) 0.033(2) 0.025(2) 0.0086(17) -0.0019(17) -0.0054(17)
O8 0.048(3) 0.030(2) 0.046(3) 0.018(2) 0.003(2) -0.0003(19)
O3 0.033(2) 0.027(2) 0.042(2) 0.0126(18) -0.0039(18) -0.0083(17)
O10 0.034(2) 0.035(2) 0.029(2) 0.0069(18) -0.0004(17) 0.0031(18)
O7 0.056(3) 0.082(4) 0.063(4) -0.014(3) -0.030(3) -0.005(3)
O20 0.102(5) 0.031(3) 0.116(5) 0.010(3) 0.043(4) 0.000(3)
Cu1 0.0237(3) 0.0155(3) 0.0190(3) 0.0008(2) 0.0060(2) -0.0011(2)
Cu3 0.0314(3) 0.0200(3) 0.0218(3) -0.0019(3) 0.0117(3) -0.0010(3)
Cu2 0.0265(3) 0.0213(3) 0.0217(3) 0.0015(3) 0.0102(3) -0.0020(3)
N11 0.024(2) 0.033(3) 0.030(3) 0.000(2) 0.007(2) -0.002(2)
O17 0.054(3) 0.025(2) 0.089(4) 0.016(2) 0.027(3) 0.007(2)
O16 0.025(2) 0.064(3) 0.047(3) 0.007(2) 0.0138(19) 0.000(2)
O15 0.027(2) 0.028(2) 0.072(3) 0.009(2) 0.010(2) 0.0042(17)

loop_
_atom_type_symbol
_atom_type_description
_atom_type_scat_dispersion_real
_atom_type_scat_dispersion_imag
_atom_type_scat_source
C C 0.0033 0.0016 'International Tables Vol C Tables 4.2.6.8 and 6.1.1.4'
H H 0.0000 0.0000 'International Tables Vol C Tables 4.2.6.8 and 6.1.1.4'
Cu Cu 0.3201 1.2651 'International Tables Vol C Tables 4.2.6.8 and 6.1.1.4'
N N 0.0061 0.0033 'International Tables Vol C Tables 4.2.6.8 and 6.1.1.4'
O O 0.0106 0.0060 'International Tables Vol C Tables 4.2.6.8 and 6.1.1.4'

loop_
_geom_angle_atom_site_label_1
_geom_angle_atom_site_label_2
_geom_angle_atom_site_label_3
_geom_angle
C11 C12 C13 124.7(4)
N4 C12 C13 112.5(4)
N4 C12 C11 122.8(4)
N5 C13 C12 114.2(4)
O2 C13 C12 119.5(4)
O2 C13 N5 126.3(5)
C16 C15 C14 124.0(5)
N7 C15 C14 115.2(4)
N7 C15 C16 120.8(5)
C2 C1 C6 123.9(5)
N1 C1 C2 121.4(5)
N1 C1 C6 114.7(4)
C12 C11 C10 117.3(5)
N3 C7 C8 114.9(4)
O1 C7 C8 119.0(5)
O1 C7 N3 126.1(4)
C9 C8 C7 124.5(5)
N4 C8 C7 113.5(4)
N4 C8 C9 122.0(5)
C1 C2 C3 118.7(5)
N6 C14 C15 114.6(5)
C4 C3 C2 118.9(5)
C10 C9 C8 118.5(5)
C18 C17 C16 119.5(5)
C3 C4 C5 119.8(5)
C17 C18 C19 119.4(5)
N1 C5 C4 121.8(5)
N7 C19 C18 122.1(5)
N2 C6 C1 114.7(4)
C17 C16 C15 118.7(5)
C9 C10 C11 120.3(5)
C12 N4 C8 119.0(4)
C12 N4 Cu1 120.9(3)
C8 N4 Cu1 120.1(3)
C7 N3 N2 107.5(4)
C7 N3 Cu1 112.7(3)
N2 N3 Cu1 139.4(3)
C14 N6 N5 126.1(4)
C14 N6 Cu2 117.8(3)
N5 N6 Cu2 116.0(3)
C13 N5 N6 107.8(4)
C13 N5 Cu1 114.2(3)
N6 N5 Cu1 137.8(3)
C6 N2 N3 125.9(4)
C6 N2 Cu3 117.4(3)
N3 N2 Cu3 116.6(3)
C15 N7 Cu2 111.4(3)
C19 N7 C15 119.4(4)
C19 N7 Cu2 129.2(4)
O19 N10 O14 106.2(9)
O13 N10 O19 37.1(7)
O13 N10 O14 138.9(9)
O18 N10 O19 85.2(9)
O18 N10 O13 117.7(9)
O18 N10 O14 54.9(7)
O18 N10 O20 122.0(7)
O20 N10 O19 148.9(9)
O20 N10 O13 111.9(8)
O20 N10 O14 102.3(6)
O6 N9 O8 118.7(5)
O7 N9 O6 121.4(5)
O7 N9 O8 119.9(5)
C1 N1 Cu3 111.6(3)
C5 N1 C1 119.3(4)
C5 N1 Cu3 129.1(4)
O5 N8 O4 120.9(4)
O5 N8 O3 119.1(4)
O4 N8 O3 120.0(4)
N10 O19 O18 45.3(6)
N10 O19 Cu3 127.5(10)
O18 O19 Cu3 122.7(8)
N10 O13 Cu3 135.4(7)
N10 O18 O19 49.6(7)
C13 O2 Cu2 109.7(3)
C7 O1 Cu3 109.8(3)
N9 O6 Cu1 120.4(3)
N8 O3 Cu1 124.6(3)
N4 Cu1 N3 78.55(16)
N4 Cu1 N5 77.98(16)
N4 Cu1 O9 170.15(19)
N4 Cu1 O6 89.03(15)
N4 Cu1 O3 97.03(15)
N3 Cu1 O6 86.52(15)
N3 Cu1 O3 92.99(16)
N5 Cu1 N3 156.52(16)
N5 Cu1 O6 92.65(15)
N5 Cu1 O3 90.29(15)
O9 Cu1 N3 105.00(16)
O9 Cu1 N5 98.10(16)
O9 Cu1 O6 82.09(17)
O9 Cu1 O3 91.99(18)
O3 Cu1 O6 173.71(13)
N2 Cu3 N1 81.44(17)
N2 Cu3 O19 96.8(3)
N2 Cu3 O13 105.5(3)
N2 Cu3 O1 80.00(16)
N1 Cu3 O19 82.2(4)
N1 Cu3 O13 100.3(3)
O13 Cu3 O19 19.1(3)
O12 Cu3 N2 172.15(18)
O12 Cu3 N1 101.69(18)
O12 Cu3 O19 90.8(3)
O12 Cu3 O13 81.1(3)
O12 Cu3 O1 96.67(17)
O1 Cu3 N1 161.44(16)
O1 Cu3 O19 100.4(4)
O1 Cu3 O13 85.1(3)
N6 Cu2 N7 80.65(17)
N6 Cu2 O2 79.84(15)
N6 Cu2 O11 175.87(17)
N6 Cu2 O10 91.51(16)
N7 Cu2 O10 91.52(16)
O2 Cu2 N7 158.71(16)
O2 Cu2 O10 97.42(15)
O11 Cu2 N7 102.62(17)
O11 Cu2 O2 97.28(15)
O11 Cu2 O10 85.90(15)
O17 N11 O16 119.6(5)
O17 N11 O15 119.8(4)
O16 N11 O15 120.6(5)

loop_
_geom_bond_atom_site_label_1
_geom_bond_atom_site_label_2
_geom_bond_distance
C12 C13 1.478(7)
C12 C11 1.379(7)
C12 N4 1.338(6)
C13 N5 1.338(6)
C13 O2 1.264(6)
C15 C14 1.454(7)
C15 C16 1.392(7)
C15 N7 1.366(6)
C1 C2 1.380(7)
C1 C6 1.463(7)
C1 N1 1.365(6)
C11 C10 1.398(7)
C7 C8 1.470(7)
C7 N3 1.343(6)
C7 O1 1.260(6)
C8 C9 1.375(7)
C8 N4 1.347(6)
C2 C3 1.400(8)
C14 N6 1.266(6)
C3 C4 1.371(8)
C9 C10 1.375(7)
C17 C18 1.372(8)
C17 C16 1.383(7)
C4 C5 1.382(8)
C18 C19 1.378(8)
C5 N1 1.330(6)
C19 N7 1.325(6)
C6 N2 1.270(6)
N4 Cu1 1.936(4)
N3 N2 1.362(5)
N3 Cu1 2.126(4)
N6 N5 1.376(5)
N6 Cu2 1.950(4)
N5 Cu1 2.095(4)
N2 Cu3 1.937(4)
N7 Cu2 2.011(4)
N10 O19 1.257(14)
N10 O13 1.256(11)
N10 O18 1.173(13)
N10 O14 1.333(11)
N10 O20 1.194(7)
N9 O6 1.248(6)
N9 O8 1.269(6)
N9 O7 1.220(6)
N1 Cu3 1.997(4)
N8 O5 1.230(5)
N8 O4 1.243(5)
N8 O3 1.262(5)
O19 O18 1.646(16)
O19 Cu3 2.433(13)
O13 Cu3 2.339(10)
O9 Cu1 1.937(4)
O12 Cu3 1.932(4)
O2 Cu2 1.984(3)
O1 Cu3 1.968(4)
O6 Cu1 2.413(4)
O11 Cu2 1.973(3)
O3 Cu1 2.312(4)
O10 Cu2 2.291(4)
N11 O17 1.233(6)
N11 O16 1.234(5)
N11 O15 1.257(6)
